data_4117559
loop_
_publ_author_name
'Ryoko Kawahara'
'Ken-ichi Fujita'
'Ryohei Yamaguchi'

_publ_contact_author_email fujitak@kagaku.mbox.media.kyoto-u.ac.jp
_publ_contact_author_name 'Ken-ichi Fujita'
_publ_section_title
;
 Dehydrogenative Oxidation of Alcohols in Aqueous Media Using
 Water-Soluble and Reusable Cp*Ir Catalysts Bearing a Functional
 Bipyridine Ligand
;
_journal_name_full 'Journal of the American Chemical Society'
_journal_page_first 3643
_journal_page_last 3646
_journal_paper_doi 10.1021/ja210857z
_journal_volume 134
_journal_year 2012
_chemical_formula_moiety 'C22 H29 F6 Ir N2 O11 S2'
_chemical_formula_sum 'C22 H29 F6 Ir N2 O11 S2'
_chemical_formula_weight 867.81
_space_group_IT_number 2
_symmetry_cell_setting triclinic
_symmetry_Int_Tables_number 2
_symmetry_space_group_name_Hall '-P 1'
_symmetry_space_group_name_H-M 'P -1'
_atom_sites_solution_hydrogens geom
_atom_sites_solution_primary direct
_atom_sites_solution_secondary difmap
_cell_angle_alpha 106.2141(10)
_cell_angle_beta 95.5915(8)
_cell_angle_gamma 117.3029(8)
_cell_formula_units_Z 2
_cell_length_a 11.3728(3)
_cell_length_b 11.5600(4)
_cell_length_c 14.2743(5)
_cell_measurement_reflns_used 12138
_cell_measurement_temperature 173
_cell_measurement_theta_max 27.45
_cell_measurement_theta_min 3.06
_cell_volume 1544.30(9)
_computing_cell_refinement 'RAPID AUTO'
_computing_data_collection 'RAPID AUTO (Rigaku, ????)'
_computing_data_reduction 'RAPID AUTO'
_computing_molecular_graphics 'CrystalStructure 4.0'
_computing_publication_material 'CrystalStructure 4.0 (Rigaku, 2010)'
_computing_structure_refinement 'CRYSTALS (Carruthers, et al., 1999)'
_computing_structure_solution 'DIRDIF99-PATTY (Gould, et al., 1999)'
_diffrn_ambient_temperature 173
_diffrn_detector_area_resol_mean 10.000
_diffrn_measured_fraction_theta_full 0.994
_diffrn_measured_fraction_theta_max 0.994
_diffrn_measurement_device_type 'Rigaku R-AXIS RAPID'
_diffrn_measurement_method \w
_diffrn_radiation_type 'Mo K\a'
_diffrn_radiation_wavelength 0.71075
_diffrn_reflns_av_R_equivalents 0.0450
_diffrn_reflns_limit_h_max 14
_diffrn_reflns_limit_h_min -14
_diffrn_reflns_limit_k_max 14
_diffrn_reflns_limit_k_min -14
_diffrn_reflns_limit_l_max 18
_diffrn_reflns_limit_l_min -17
_diffrn_reflns_number 15311
_diffrn_reflns_theta_full 27.45
_diffrn_reflns_theta_max 27.45
_diffrn_standards_number 0
_exptl_absorpt_coefficient_mu 4.563
_exptl_absorpt_correction_T_max 0.401
_exptl_absorpt_correction_T_min 0.218
_exptl_absorpt_correction_type multi-scan
_exptl_absorpt_process_details 'ABSCOR (Rigaku, 1995)'
_exptl_crystal_colour yellow
_exptl_crystal_density_diffrn 1.866
_exptl_crystal_description block
_exptl_crystal_F_000 852.00
_exptl_crystal_size_max 0.400
_exptl_crystal_size_mid 0.250
_exptl_crystal_size_min 0.200
_refine_diff_density_max 1.940
_refine_diff_density_min -1.110
_refine_ls_extinction_method none
_refine_ls_goodness_of_fit_ref 1.049
_refine_ls_hydrogen_treatment constr
_refine_ls_number_parameters 424
_refine_ls_number_reflns 5464
_refine_ls_R_factor_gt 0.0328
_refine_ls_shift/su_max 0.000
_refine_ls_structure_factor_coef Fsqd
_refine_ls_weighting_details 'w = 1/[1.0000\s(Fo^2^)]/(4Fo^2^)'
_refine_ls_weighting_scheme calc
_refine_ls_wR_factor_ref 0.0573
_reflns_number_gt 5464
_reflns_number_total 7030
_reflns_threshold_expression F^2^>2.0\s(F^2^)
_cod_data_source_file ja210857z_si_002.cif
_cod_data_source_block complex2b
_cod_original_cell_volume 1544.31(8)
_cod_database_code 4117559

loop_
_symmetry_equiv_pos_site_id
_symmetry_equiv_pos_as_xyz
1 +X,+Y,+Z
2 -X,-Y,-Z

loop_
_atom_site_label
_atom_site_type_symbol
_atom_site_fract_x
_atom_site_fract_y
_atom_site_fract_z
_atom_site_U_iso_or_equiv
_atom_site_adp_type
_atom_site_occupancy
_atom_site_symmetry_multiplicity
_atom_site_calc_flag
_atom_site_refinement_flags
Ir(1) Ir 0.09163(2) 0.31457(2) 0.23882(2) 0.02337(6) Uani 1.0 2 d .
S(1) S 0.52010(13) 0.31158(15) 0.13537(11) 0.0367(4) Uani 1.0 2 d .
S(2) S 0.79984(14) 0.03037(15) 0.62260(12) 0.0411(5) Uani 1.0 2 d .
F(1) F 0.4227(3) 0.0568(4) 0.1317(3) 0.0645(13) Uani 1.0 2 d .
F(2) F 0.6169(4) 0.2082(4) 0.2411(3) 0.0626(13) Uani 1.0 2 d .
F(3) F 0.6068(4) 0.1348(4) 0.0830(3) 0.0739(14) Uani 1.0 2 d .
F(4) F 0.5660(4) 0.0179(5) 0.6209(4) 0.0963(18) Uani 1.0 2 d .
F(5) F 0.7254(5) 0.1707(5) 0.7527(4) 0.100(2) Uani 1.0 2 d .
F(6) F 0.7220(4) 0.2080(4) 0.6157(4) 0.0837(16) Uani 1.0 2 d .
O(1) O 0.1656(3) 0.3218(4) 0.0336(3) 0.0372(11) Uani 1.0 2 d .
O(2) O 0.1432(3) 0.2805(4) 0.4473(3) 0.0369(11) Uani 1.0 2 d .
O(3) O 0.1853(3) 0.1842(4) 0.2082(3) 0.0311(11) Uani 1.0 2 d .
O(4) O 0.4482(4) 0.3313(4) 0.2109(3) 0.0388(12) Uani 1.0 2 d .
O(5) O 0.4423(4) 0.2576(5) 0.0335(3) 0.0561(14) Uani 1.0 2 d .
O(6) O 0.6595(4) 0.4258(4) 0.1611(3) 0.0539(14) Uani 1.0 2 d .
O(7) O 0.7702(4) -0.0118(5) 0.5135(4) 0.0634(16) Uani 1.0 2 d .
O(8) O 0.7474(4) -0.0827(4) 0.6580(4) 0.0562(15) Uani 1.0 2 d .
O(9) O 0.9383(4) 0.1408(4) 0.6755(4) 0.0563(14) Uani 1.0 2 d .
O(10) O 0.1679(4) 0.2038(4) 0.5976(3) 0.0512(13) Uani 1.0 2 d .
O(11) O 0.1700(4) 0.3163(4) 0.8511(3) 0.0601(14) Uani 1.0 2 d .
N(1) N 0.2591(4) 0.4537(4) 0.1983(3) 0.0254(12) Uani 1.0 2 d .
N(2) N 0.2480(4) 0.4349(4) 0.3743(3) 0.0241(12) Uani 1.0 2 d .
C(1) C -0.0579(5) 0.3757(6) 0.2516(4) 0.0317(16) Uani 1.0 2 d .
C(2) C -0.0906(5) 0.2726(6) 0.2964(5) 0.0356(17) Uani 1.0 2 d .
C(3) C -0.1129(5) 0.1500(6) 0.2222(5) 0.0424(18) Uani 1.0 2 d .
C(4) C -0.1014(5) 0.1716(6) 0.1266(4) 0.0362(16) Uani 1.0 2 d .
C(5) C -0.0741(5) 0.3111(6) 0.1458(4) 0.0326(16) Uani 1.0 2 d .
C(6) C -0.0363(6) 0.5189(6) 0.3028(5) 0.058(3) Uani 1.0 2 d .
C(7) C -0.1044(6) 0.2941(7) 0.4017(5) 0.062(3) Uani 1.0 2 d .
C(8) C -0.1474(6) 0.0155(6) 0.2388(7) 0.092(3) Uani 1.0 2 d .
C(9) C -0.1282(6) 0.0641(7) 0.0319(5) 0.079(3) Uani 1.0 2 d .
C(10) C -0.0656(6) 0.3799(8) 0.0687(5) 0.070(3) Uani 1.0 2 d .
C(11) C 0.2660(5) 0.4392(6) 0.1035(4) 0.0299(16) Uani 1.0 2 d .
C(12) C 0.3739(5) 0.5424(6) 0.0824(5) 0.0398(17) Uani 1.0 2 d .
C(13) C 0.4754(5) 0.6564(6) 0.1615(5) 0.0428(18) Uani 1.0 2 d .
C(14) C 0.4733(5) 0.6686(6) 0.2597(5) 0.0384(17) Uani 1.0 2 d .
C(15) C 0.3652(5) 0.5652(5) 0.2782(4) 0.0284(15) Uani 1.0 2 d .
C(16) C 0.3572(5) 0.5570(5) 0.3781(4) 0.0242(14) Uani 1.0 2 d .
C(17) C 0.4547(5) 0.6549(5) 0.4655(4) 0.0310(15) Uani 1.0 2 d .
C(18) C 0.4446(5) 0.6264(6) 0.5542(4) 0.0370(16) Uani 1.0 2 d .
C(19) C 0.3423(5) 0.5008(6) 0.5514(4) 0.0319(16) Uani 1.0 2 d .
C(20) C 0.2456(5) 0.4057(5) 0.4590(4) 0.0282(15) Uani 1.0 2 d .
C(21) C 0.5435(6) 0.1703(7) 0.1482(5) 0.0451(19) Uani 1.0 2 d .
C(22) C 0.6968(7) 0.1097(7) 0.6539(6) 0.057(3) Uani 1.0 2 d .
H(1) H -0.0380 0.5333 0.3713 0.0683 Uiso 1.0 2 calc R
H(2) H -0.1069 0.5272 0.2694 0.0682 Uiso 1.0 2 calc R
H(3) H 0.0502 0.5870 0.3001 0.0684 Uiso 1.0 2 calc R
H(4) H -0.1242 0.2122 0.4154 0.0815 Uiso 1.0 2 calc R
H(5) H -0.1769 0.3126 0.4089 0.0816 Uiso 1.0 2 calc R
H(6) H -0.0211 0.3711 0.4480 0.0815 Uiso 1.0 2 calc R
H(7) H -0.1634 -0.0532 0.1761 0.1077 Uiso 1.0 2 calc R
H(8) H -0.2273 -0.0162 0.2628 0.1077 Uiso 1.0 2 calc R
H(9) H -0.0727 0.0308 0.2867 0.1077 Uiso 1.0 2 calc R
H(10) H -0.1162 0.1034 -0.0191 0.0738 Uiso 1.0 2 calc R
H(11) H -0.2195 -0.0121 0.0140 0.0738 Uiso 1.0 2 calc R
H(12) H -0.0656 0.0319 0.0384 0.0738 Uiso 1.0 2 calc R
H(13) H -0.0498 0.4715 0.1010 0.1036 Uiso 1.0 2 calc R
H(14) H -0.1499 0.3258 0.0176 0.1036 Uiso 1.0 2 calc R
H(15) H 0.0071 0.3851 0.0391 0.1036 Uiso 1.0 2 calc R
H(16) H 0.3752 0.5324 0.0143 0.0406 Uiso 1.0 2 calc R
H(17) H 0.5477 0.7289 0.1482 0.0448 Uiso 1.0 2 calc R
H(18) H 0.5453 0.7465 0.3148 0.0392 Uiso 1.0 2 calc R
H(19) H 0.5272 0.7399 0.4655 0.0320 Uiso 1.0 2 calc R
H(20) H 0.5093 0.6942 0.6166 0.0373 Uiso 1.0 2 calc R
H(21) H 0.3364 0.4781 0.6104 0.0363 Uiso 1.0 2 calc R
H(22) H 0.1755 0.3149 -0.0254 0.0355 Uiso 1.0 2 calc R
H(23) H 0.1518 0.2631 0.4991 0.0402 Uiso 1.0 2 calc R
H(24) H 0.1157 0.1951 0.6189 0.0598 Uiso 1.0 2 calc R
H(25) H 0.1934 0.1356 0.5686 0.0599 Uiso 1.0 2 calc R
H(26) H 0.1004 0.2639 0.8081 0.0568 Uiso 1.0 2 calc R
H(27) H 0.2145 0.3759 0.8248 0.0567 Uiso 1.0 2 calc R

loop_
_atom_site_aniso_label
_atom_site_aniso_U_11
_atom_site_aniso_U_22
_atom_site_aniso_U_33
_atom_site_aniso_U_12
_atom_site_aniso_U_13
_atom_site_aniso_U_23
Ir(1) 0.01748(9) 0.02022(11) 0.02529(12) 0.00585(8) 0.00154(8) 0.00657(9)
S(1) 0.0255(7) 0.0419(9) 0.0351(9) 0.0104(7) 0.0080(7) 0.0157(8)
S(2) 0.0358(8) 0.0317(9) 0.0527(11) 0.0150(7) 0.0051(8) 0.0174(8)
F(1) 0.039(2) 0.045(3) 0.098(4) 0.0135(18) 0.009(2) 0.027(3)
F(2) 0.054(3) 0.075(3) 0.064(3) 0.040(3) 0.003(2) 0.023(3)
F(3) 0.048(3) 0.073(3) 0.080(3) 0.033(3) 0.019(3) -0.004(3)
F(4) 0.038(3) 0.082(4) 0.170(5) 0.028(3) 0.022(3) 0.055(4)
F(5) 0.115(4) 0.115(4) 0.094(4) 0.084(4) 0.040(4) 0.023(4)
F(6) 0.081(3) 0.058(3) 0.137(4) 0.047(3) 0.025(3) 0.050(3)
O(1) 0.031(2) 0.035(3) 0.022(3) 0.0043(18) 0.0029(17) 0.0034(19)
O(2) 0.036(2) 0.032(3) 0.032(3) 0.0074(18) 0.0050(18) 0.0165(19)
O(3) 0.0285(19) 0.026(2) 0.035(3) 0.0163(17) 0.0017(16) 0.0027(18)
O(4) 0.037(2) 0.049(3) 0.039(3) 0.026(2) 0.0147(19) 0.020(3)
O(5) 0.042(3) 0.073(4) 0.034(3) 0.014(3) 0.004(2) 0.023(3)
O(6) 0.028(2) 0.047(3) 0.070(4) 0.006(2) 0.014(2) 0.023(3)
O(7) 0.075(3) 0.067(4) 0.049(4) 0.040(3) 0.009(3) 0.018(3)
O(8) 0.049(3) 0.046(3) 0.084(4) 0.023(3) 0.016(3) 0.042(3)
O(9) 0.035(3) 0.043(3) 0.073(4) 0.012(2) 0.003(3) 0.015(3)
O(10) 0.048(3) 0.052(3) 0.050(3) 0.017(3) 0.016(2) 0.026(3)
O(11) 0.066(3) 0.045(3) 0.031(3) 0.001(3) -0.003(3) 0.014(3)
N(1) 0.020(2) 0.028(3) 0.023(3) 0.007(2) 0.0068(19) 0.011(3)
N(2) 0.021(2) 0.023(3) 0.024(3) 0.0087(19) 0.0051(18) 0.006(2)
C(1) 0.020(3) 0.028(3) 0.039(4) 0.010(3) 0.006(3) 0.005(3)
C(2) 0.021(3) 0.041(4) 0.044(4) 0.013(3) 0.011(3) 0.019(4)
C(3) 0.013(3) 0.029(4) 0.074(5) 0.001(3) 0.005(3) 0.021(4)
C(4) 0.022(3) 0.039(4) 0.025(4) 0.012(3) -0.005(3) -0.010(3)
C(5) 0.021(3) 0.044(4) 0.036(4) 0.018(3) 0.001(3) 0.018(3)
C(6) 0.043(4) 0.050(4) 0.077(6) 0.029(4) 0.015(4) 0.010(4)
C(7) 0.051(4) 0.107(6) 0.046(5) 0.047(5) 0.022(4) 0.038(5)
C(8) 0.040(4) 0.040(5) 0.189(10) 0.009(4) 0.019(5) 0.056(6)
C(9) 0.032(4) 0.074(6) 0.078(6) 0.021(4) -0.012(4) -0.025(5)
C(10) 0.055(4) 0.129(7) 0.074(6) 0.061(5) 0.028(4) 0.075(6)
C(11) 0.028(3) 0.036(4) 0.026(4) 0.017(3) 0.005(3) 0.010(3)
C(12) 0.033(3) 0.042(4) 0.027(4) 0.004(3) 0.007(3) 0.016(3)
C(13) 0.035(4) 0.040(4) 0.037(4) 0.005(3) 0.010(3) 0.017(4)
C(14) 0.025(3) 0.029(4) 0.043(4) 0.002(3) 0.003(3) 0.012(3)
C(15) 0.021(3) 0.021(3) 0.036(4) 0.008(3) -0.001(3) 0.006(3)
C(16) 0.025(3) 0.023(3) 0.026(3) 0.014(3) 0.006(3) 0.009(3)
C(17) 0.025(3) 0.026(3) 0.029(4) 0.007(3) 0.002(3) 0.005(3)
C(18) 0.029(3) 0.035(4) 0.029(4) 0.013(3) -0.003(3) -0.003(3)
C(19) 0.031(3) 0.035(4) 0.026(4) 0.014(3) 0.003(3) 0.010(3)
C(20) 0.026(3) 0.027(3) 0.028(4) 0.013(3) 0.004(3) 0.006(3)
C(21) 0.029(3) 0.050(4) 0.048(5) 0.019(3) 0.006(3) 0.009(4)
C(22) 0.055(5) 0.046(5) 0.071(6) 0.028(4) 0.015(4) 0.020(5)

loop_
_atom_type_symbol
_atom_type_description
_atom_type_scat_dispersion_real
_atom_type_scat_dispersion_imag
_atom_type_scat_source
C C 0.0033 0.0016
;
International Tables for Crystallography
(1992, Vol. C, Tables 4.2.6.8 and 6.1.1.4)
;
H H 0.0000 0.0000
;
International Tables for Crystallography
(1992, Vol. C, Table 6.1.1.4)
;
O O 0.0106 0.0060
;
International Tables for Crystallography
(1992, Vol. C, Tables 4.2.6.8 and 6.1.1.4)
;
F F 0.0171 0.0103
;
International Tables for Crystallography
(1992, Vol. C, Tables 4.2.6.8 and 6.1.1.4)
;
N N 0.0061 0.0033
;
International Tables for Crystallography
(1992, Vol. C, Tables 4.2.6.8 and 6.1.1.4)
;
S S 0.1246 0.1234
;
International Tables for Crystallography
(1992, Vol. C, Tables 4.2.6.8 and 6.1.1.4)
;
Ir Ir -1.4442 7.9887
;
International Tables for Crystallography
(1992, Vol. C, Tables 4.2.6.8 and 6.1.1.4)
;

loop_
_geom_angle_atom_site_label_1
_geom_angle_atom_site_label_2
_geom_angle_atom_site_label_3
_geom_angle
_geom_angle_publ_flag
O(3) Ir(1) N(1) 84.03(17) yes
O(3) Ir(1) N(2) 85.50(16) yes
O(3) Ir(1) C(1) 161.26(14) yes
O(3) Ir(1) C(2) 127.3(2) yes
O(3) Ir(1) C(3) 97.2(2) yes
O(3) Ir(1) C(4) 98.1(2) yes
O(3) Ir(1) C(5) 131.50(17) yes
N(1) Ir(1) N(2) 75.94(16) yes
N(1) Ir(1) C(1) 111.8(2) yes
N(1) Ir(1) C(2) 148.5(3) yes
N(1) Ir(1) C(3) 158.9(3) yes
N(1) Ir(1) C(4) 119.3(2) yes
N(1) Ir(1) C(5) 99.1(2) yes
N(2) Ir(1) C(1) 107.55(18) yes
N(2) Ir(1) C(2) 100.79(18) yes
N(2) Ir(1) C(3) 125.1(3) yes
N(2) Ir(1) C(4) 164.6(2) yes
N(2) Ir(1) C(5) 142.5(2) yes
C(1) Ir(1) C(2) 38.4(3) yes
C(1) Ir(1) C(3) 64.4(3) yes
C(1) Ir(1) C(4) 65.9(3) yes
C(1) Ir(1) C(5) 39.0(2) yes
C(2) Ir(1) C(3) 37.6(3) yes
C(2) Ir(1) C(4) 65.1(2) yes
C(2) Ir(1) C(5) 64.1(3) yes
C(3) Ir(1) C(4) 39.7(3) yes
C(3) Ir(1) C(5) 64.4(3) yes
C(4) Ir(1) C(5) 38.7(3) yes
O(4) S(1) O(5) 115.0(3) yes
O(4) S(1) O(6) 113.4(3) yes
O(4) S(1) C(21) 102.5(3) yes
O(5) S(1) O(6) 116.4(3) yes
O(5) S(1) C(21) 104.4(3) yes
O(6) S(1) C(21) 102.7(3) yes
O(7) S(2) O(8) 114.5(3) yes
O(7) S(2) O(9) 114.4(3) yes
O(7) S(2) C(22) 102.6(4) yes
O(8) S(2) O(9) 115.1(3) yes
O(8) S(2) C(22) 103.7(4) yes
O(9) S(2) C(22) 104.4(3) yes
Ir(1) N(1) C(11) 124.3(3) yes
Ir(1) N(1) C(15) 115.4(4) yes
C(11) N(1) C(15) 120.3(4) yes
Ir(1) N(2) C(16) 117.1(4) yes
Ir(1) N(2) C(20) 125.2(3) yes
C(16) N(2) C(20) 117.6(4) yes
Ir(1) C(1) C(2) 73.6(4) yes
Ir(1) C(1) C(5) 72.4(4) yes
Ir(1) C(1) C(6) 128.5(4) yes
C(2) C(1) C(5) 108.5(5) yes
C(2) C(1) C(6) 124.9(6) yes
C(5) C(1) C(6) 125.8(7) yes
Ir(1) C(2) C(1) 68.0(4) yes
Ir(1) C(2) C(3) 69.7(4) yes
Ir(1) C(2) C(7) 129.9(4) yes
C(1) C(2) C(3) 107.6(6) yes
C(1) C(2) C(7) 124.4(6) yes
C(3) C(2) C(7) 127.9(7) yes
Ir(1) C(3) C(2) 72.7(3) yes
Ir(1) C(3) C(4) 69.8(3) yes
Ir(1) C(3) C(8) 125.1(5) yes
C(2) C(3) C(4) 109.4(6) yes
C(2) C(3) C(8) 124.9(7) yes
C(4) C(3) C(8) 125.6(6) yes
Ir(1) C(4) C(3) 70.5(3) yes
Ir(1) C(4) C(5) 71.6(3) yes
Ir(1) C(4) C(9) 127.3(5) yes
C(3) C(4) C(5) 105.8(5) yes
C(3) C(4) C(9) 124.6(6) yes
C(5) C(4) C(9) 129.3(7) yes
Ir(1) C(5) C(1) 68.6(4) yes
Ir(1) C(5) C(4) 69.8(4) yes
Ir(1) C(5) C(10) 128.1(4) yes
C(1) C(5) C(4) 108.2(6) yes
C(1) C(5) C(10) 125.1(6) yes
C(4) C(5) C(10) 126.6(5) yes
O(1) C(11) N(1) 115.1(5) yes
O(1) C(11) C(12) 123.9(5) yes
N(1) C(11) C(12) 121.0(4) yes
C(11) C(12) C(13) 118.5(6) yes
C(12) C(13) C(14) 121.0(5) yes
C(13) C(14) C(15) 119.2(4) yes
N(1) C(15) C(14) 119.8(5) yes
N(1) C(15) C(16) 115.2(4) yes
C(14) C(15) C(16) 124.8(4) yes
N(2) C(16) C(15) 113.1(4) yes
N(2) C(16) C(17) 123.0(6) yes
C(15) C(16) C(17) 123.6(5) yes
C(16) C(17) C(18) 118.2(5) yes
C(17) C(18) C(19) 120.2(4) yes
C(18) C(19) C(20) 118.4(6) yes
O(2) C(20) N(2) 114.2(4) yes
O(2) C(20) C(19) 123.5(6) yes
N(2) C(20) C(19) 122.3(5) yes
S(1) C(21) F(1) 110.6(5) yes
S(1) C(21) F(2) 110.6(5) yes
S(1) C(21) F(3) 111.7(6) yes
F(1) C(21) F(2) 107.8(6) yes
F(1) C(21) F(3) 107.7(5) yes
F(2) C(21) F(3) 108.3(6) yes
S(2) C(22) F(4) 111.9(6) yes
S(2) C(22) F(5) 110.5(7) yes
S(2) C(22) F(6) 111.5(6) yes
F(4) C(22) F(5) 107.9(7) yes
F(4) C(22) F(6) 108.2(7) yes
F(5) C(22) F(6) 106.7(6) yes
C(11) O(1) H(22) 112.326 no
C(20) O(2) H(23) 110.618 no
H(24) O(10) H(25) 127.881 no
H(26) O(11) H(27) 101.931 no
C(1) C(6) H(1) 109.373 no
C(1) C(6) H(2) 109.749 no
C(1) C(6) H(3) 109.284 no
H(1) C(6) H(2) 109.474 no
H(1) C(6) H(3) 109.478 no
H(2) C(6) H(3) 109.469 no
C(2) C(7) H(4) 109.457 no
C(2) C(7) H(5) 109.414 no
C(2) C(7) H(6) 109.543 no
H(4) C(7) H(5) 109.471 no
H(4) C(7) H(6) 109.474 no
H(5) C(7) H(6) 109.469 no
C(3) C(8) H(7) 108.435 no
C(3) C(8) H(8) 110.363 no
C(3) C(8) H(9) 109.610 no
H(7) C(8) H(8) 109.471 no
H(7) C(8) H(9) 109.473 no
H(8) C(8) H(9) 109.469 no
C(4) C(9) H(10) 108.451 no
C(4) C(9) H(11) 110.294 no
C(4) C(9) H(12) 109.657 no
H(10) C(9) H(11) 109.473 no
H(10) C(9) H(12) 109.473 no
H(11) C(9) H(12) 109.475 no
C(5) C(10) H(13) 109.448 no
C(5) C(10) H(14) 108.866 no
C(5) C(10) H(15) 110.099 no
H(13) C(10) H(14) 109.472 no
H(13) C(10) H(15) 109.469 no
H(14) C(10) H(15) 109.471 no
C(11) C(12) H(16) 119.931 no
C(13) C(12) H(16) 121.572 no
C(12) C(13) H(17) 119.326 no
C(14) C(13) H(17) 119.665 no
C(13) C(14) H(18) 120.998 no
C(15) C(14) H(18) 119.845 no
C(16) C(17) H(19) 120.421 no
C(18) C(17) H(19) 121.428 no
C(17) C(18) H(20) 119.974 no
C(19) C(18) H(20) 119.816 no
C(18) C(19) H(21) 121.303 no
C(20) C(19) H(21) 120.310 no

loop_
_geom_bond_atom_site_label_1
_geom_bond_atom_site_label_2
_geom_bond_distance
_geom_bond_publ_flag
Ir(1) O(3) 2.190(5) yes
Ir(1) N(1) 2.115(4) yes
Ir(1) N(2) 2.096(4) yes
Ir(1) C(1) 2.125(7) yes
Ir(1) C(2) 2.199(6) yes
Ir(1) C(3) 2.161(5) yes
Ir(1) C(4) 2.151(5) yes
Ir(1) C(5) 2.175(7) yes
S(1) O(4) 1.445(5) yes
S(1) O(5) 1.423(4) yes
S(1) O(6) 1.445(4) yes
S(1) C(21) 1.824(9) yes
S(2) O(7) 1.448(5) yes
S(2) O(8) 1.425(5) yes
S(2) O(9) 1.437(3) yes
S(2) C(22) 1.809(10) yes
F(1) C(21) 1.332(6) yes
F(2) C(21) 1.332(8) yes
F(3) C(21) 1.319(9) yes
F(4) C(22) 1.302(7) yes
F(5) C(22) 1.318(9) yes
F(6) C(22) 1.322(11) yes
O(1) C(11) 1.320(5) yes
O(2) C(20) 1.327(6) yes
N(1) C(11) 1.332(8) yes
N(1) C(15) 1.379(5) yes
N(2) C(16) 1.368(6) yes
N(2) C(20) 1.343(8) yes
C(1) C(2) 1.425(10) yes
C(1) C(5) 1.437(8) yes
C(1) C(6) 1.500(9) yes
C(2) C(3) 1.405(9) yes
C(2) C(7) 1.490(9) yes
C(3) C(4) 1.462(10) yes
C(3) C(8) 1.513(11) yes
C(4) C(5) 1.432(10) yes
C(4) C(9) 1.448(9) yes
C(5) C(10) 1.513(11) yes
C(11) C(12) 1.395(8) yes
C(12) C(13) 1.365(6) yes
C(13) C(14) 1.373(9) yes
C(14) C(15) 1.378(8) yes
C(15) C(16) 1.465(8) yes
C(16) C(17) 1.363(6) yes
C(17) C(18) 1.396(9) yes
C(18) C(19) 1.368(7) yes
C(19) C(20) 1.398(6) yes
O(1) H(22) 0.847 no
O(2) H(23) 0.826 no
O(10) H(24) 0.673 no
O(10) H(25) 0.963 no
O(11) H(26) 0.793 no
O(11) H(27) 0.857 no
C(6) H(1) 0.950 no
C(6) H(2) 0.950 no
C(6) H(3) 0.950 no
C(7) H(4) 0.950 no
C(7) H(5) 0.950 no
C(7) H(6) 0.950 no
C(8) H(7) 0.950 no
C(8) H(8) 0.950 no
C(8) H(9) 0.950 no
C(9) H(10) 0.950 no
C(9) H(11) 0.950 no
C(9) H(12) 0.950 no
C(10) H(13) 0.950 no
C(10) H(14) 0.950 no
C(10) H(15) 0.950 no
C(12) H(16) 0.950 no
C(13) H(17) 0.950 no
C(14) H(18) 0.950 no
C(17) H(19) 0.950 no
C(18) H(20) 0.950 no
C(19) H(21) 0.950 no

loop_
_geom_hbond_atom_site_label_D
_geom_hbond_atom_site_label_H
_geom_hbond_atom_site_label_A
_geom_hbond_site_symmetry_A
_geom_hbond_distance_DA
_geom_hbond_distance_DH
_geom_hbond_distance_HA
_geom_hbond_angle_DHA
_geom_hbond_publ_flag
O(1) H(22) O(11) 1_554 2.594(6) 0.847 1.763 166.5 no
O(2) H(23) O(10) . 2.577(7) 0.826 1.756 171.7 no
O(10) H(24) O(9) 1_455 2.804(6) 0.673 2.135 172.9 no
O(10) H(25) O(7) 2_656 2.761(7) 0.963 1.815 166.5 no
O(11) H(26) O(9) 1_455 2.883(5) 0.793 2.101 168.8 no
O(11) H(27) O(6) 2_666 2.780(6) 0.857 2.005 150.0 no
